data_2243475
loop_
_publ_author_name
'Surya Prakash Rao, H.'
'Gunasundari, Ramalingam'
'Muthukumaran, Jayaraman'

_publ_section_title
;
 Crystal structure analysis of ethyl
 6-(4-methoxyphenyl)-1-methyl-4-methylsulfanyl-3-phenyl-1<i>H</i>-pyrazolo[3,4-<i>b</i>]pyridine-5-carboxylate
;
_journal_coeditor_code DX2029
_journal_issue 8
_journal_name_full 'Acta Crystallographica Section E'
_journal_page_first 1209
_journal_page_last 1212
_journal_paper_doi 10.1107/S2056989020008841
_journal_volume 76
_journal_year 2020
_chemical_formula_iupac 'C24 H23 N3 O3 S'
_chemical_formula_moiety 'C24 H23 N3 O3 S'
_chemical_formula_sum 'C24 H23 N3 O3 S'
_chemical_formula_weight 433.51
_chemical_name_systematic
'Ethyl 6-(4-methoxyphenyl)-1-methyl-4-methylsulfanyl-3-phenyl-1<i>H</i>-pyrazolo[3,4-<i>b</i>]pyridine-5-carboxylate'
_space_group_crystal_system triclinic
_space_group_IT_number 2
_space_group_name_Hall '-P 1'
_space_group_name_H-M_alt 'P -1'
_atom_sites_solution_hydrogens geom
_atom_sites_solution_primary direct
_atom_sites_solution_secondary difmap
_audit_creation_method SHELXL-2018/3
_cell_angle_alpha 98.550(5)
_cell_angle_beta 105.632(4)
_cell_angle_gamma 111.015(4)
_cell_formula_units_Z 2
_cell_length_a 10.1911(4)
_cell_length_b 10.7274(6)
_cell_length_c 11.7692(6)
_cell_measurement_reflns_used 3586
_cell_measurement_temperature 298(2)
_cell_measurement_theta_max 29.1099
_cell_measurement_theta_min 3.7510
_cell_volume 1112.76(11)
_computing_cell_refinement
;
CrysAlis PRO (Agilent, 2014)
;
_computing_data_collection
;
CrysAlis PRO (Agilent, 2014)
;
_computing_data_reduction
;
CrysAlis PRO (Agilent, 2014)
;
_computing_molecular_graphics
;
ORTEP-3 for Windows (Farrugia, 2012), PLATON (Spek, 2020) and
Mercury
(Macrae <i>et al.</i>,  2020)
;
_computing_publication_material
;
ORTEP-3 for Windows (Farrugia, 2012), PLATON (Spek, 2020) and
Mercury
(Macrae <i>et al.</i>,  2020)
;
_computing_structure_refinement
;
SHELXL2018 (Sheldrick, 2015)
;
_computing_structure_solution
;
SHELXT (Sheldrick, 2015)
;
_diffrn_ambient_temperature 298(2)
_diffrn_detector_area_resol_mean 15.9821
_diffrn_measured_fraction_theta_full 0.994
_diffrn_measured_fraction_theta_max 0.856
_diffrn_measurement_device_type 'Agilent Xcalibur, Eos'
_diffrn_measurement_method '\w scans'
_diffrn_radiation_type MoK\a
_diffrn_radiation_wavelength 0.71073
_diffrn_reflns_av_R_equivalents 0.0258
_diffrn_reflns_av_unetI/netI 0.0314
_diffrn_reflns_limit_h_max 12
_diffrn_reflns_limit_h_min -13
_diffrn_reflns_limit_k_max 14
_diffrn_reflns_limit_k_min -13
_diffrn_reflns_limit_l_max 15
_diffrn_reflns_limit_l_min -15
_diffrn_reflns_number 13297
_diffrn_reflns_theta_full 25.242
_diffrn_reflns_theta_max 29.174
_diffrn_reflns_theta_min 3.759
_diffrn_source 'Enhance (Mo) X-ray Source'
_exptl_absorpt_coefficient_mu 0.176
_exptl_absorpt_correction_T_max 1.00000
_exptl_absorpt_correction_T_min 0.95891
_exptl_absorpt_correction_type multi-scan
_exptl_absorpt_process_details
;
(CrysAlis PRO; Agilent, 2014)
;
_exptl_crystal_colour colorless
_exptl_crystal_density_diffrn 1.294
_exptl_crystal_density_method 'not measured'
_exptl_crystal_description block
_exptl_crystal_F_000 456
_exptl_crystal_size_max 0.75
_exptl_crystal_size_mid 0.44
_exptl_crystal_size_min 0.42
_refine_diff_density_max 0.201
_refine_diff_density_min -0.258
_refine_ls_extinction_method none
_refine_ls_goodness_of_fit_ref 1.064
_refine_ls_hydrogen_treatment constr
_refine_ls_matrix_type full
_refine_ls_number_parameters 284
_refine_ls_number_reflns 5161
_refine_ls_number_restraints 0
_refine_ls_restrained_S_all 1.064
_refine_ls_R_factor_all 0.0713
_refine_ls_R_factor_gt 0.0480
_refine_ls_shift/su_max 0.000
_refine_ls_shift/su_mean 0.000
_refine_ls_structure_factor_coef Fsqd
_refine_ls_weighting_details 'w=1/[\s^2^(Fo^2^)+(0.1000P)^2^] where P=(Fo^2^+2Fc^2^)/3'
_refine_ls_weighting_scheme calc
_refine_ls_wR_factor_gt 0.1452
_refine_ls_wR_factor_ref 0.1684
_reflns_number_gt 3672
_reflns_number_total 5161
_reflns_threshold_expression 'I > 2\s(I)'
_cod_data_source_file dx2029sup1.cif
_cod_data_source_block I
_cod_original_cell_volume 1112.75(10)
_cod_database_code 2243475
_shelx_space_group_comment
;
The symmetry employed for this shelxl refinement is uniquely defined
by the following loop, which should always be used as a source of
symmetry information in preference to the above space-group names.
They are only intended as comments.
;

loop_
_space_group_symop_operation_xyz
'x, y, z'
'-x, -y, -z'

loop_
_atom_site_type_symbol
_atom_site_label
_atom_site_fract_x
_atom_site_fract_y
_atom_site_fract_z
_atom_site_U_iso_or_equiv
_atom_site_adp_type
_atom_site_calc_flag
_atom_site_occupancy
_atom_site_disorder_assembly
_atom_site_disorder_group
S S1 0.67085(6) 0.56012(6) 0.41095(5) 0.0647(2) Uani d 1 . .
O O2 0.38290(15) 0.56954(14) 0.22189(15) 0.0618(4) Uani d 1 . .
N N3 0.72006(14) 0.40967(14) 0.23884(14) 0.0456(4) Uani d 1 . .
O O3 -0.16778(14) 0.10375(17) -0.27340(14) 0.0716(4) Uani d 1 . .
O O1 0.26375(16) 0.36781(15) 0.25921(15) 0.0716(4) Uani d 1 . .
N N2 0.74888(15) 0.26571(16) 0.08007(15) 0.0507(4) Uani d 1 . .
N N1 0.66463(15) 0.17775(16) -0.03455(15) 0.0524(4) Uani d 1 . .
C C6 0.46748(17) 0.39796(17) 0.18528(16) 0.0426(4) Uani d 1 . .
C C18 0.25937(17) 0.25136(17) -0.01408(15) 0.0403(4) Uani d 1 . .
C C5 0.41691(17) 0.30623(16) 0.07038(15) 0.0397(4) Uani d 1 . .
C C23 0.2031(2) 0.33918(19) -0.06467(18) 0.0509(4) Uani d 1 . .
H H23 0.262169 0.434277 -0.040467 0.061 Uiso calc 1 . .
C C19 0.16737(17) 0.11066(18) -0.05037(16) 0.0450(4) Uani d 1 . .
H H19 0.203616 0.050794 -0.017572 0.054 Uiso calc 1 . .
C C4 0.52914(18) 0.17844(18) -0.06206(17) 0.0440(4) Uani d 1 . .
C C3 0.52331(17) 0.26645(16) 0.03830(16) 0.0403(4) Uani d 1 . .
C C12 0.41458(18) 0.09398(18) -0.18366(16) 0.0443(4) Uani d 1 . .
C C21 -0.02998(18) 0.1451(2) -0.18636(17) 0.0507(4) Uani d 1 . .
C C20 0.02258(18) 0.05683(19) -0.13439(16) 0.0491(4) Uani d 1 . .
H H20 -0.038626 -0.037581 -0.155630 0.059 Uiso calc 1 . .
C C7 0.61907(18) 0.44751(18) 0.26597(17) 0.0451(4) Uani d 1 . .
C C17 0.3250(2) 0.1467(2) -0.25396(17) 0.0518(4) Uani d 1 . .
H H17 0.335347 0.236158 -0.223765 0.062 Uiso calc 1 . .
C C22 0.0606(2) 0.2860(2) -0.15032(19) 0.0575(5) Uani d 1 . .
H H22 0.024819 0.345484 -0.184333 0.069 Uiso calc 1 . .
C C1 0.9027(2) 0.2863(3) 0.1384(2) 0.0737(6) Uani d 1 . .
H H1A 0.954270 0.370449 0.204079 0.110 Uiso calc 1 . .
H H1B 0.952102 0.292919 0.079218 0.110 Uiso calc 1 . .
H H1C 0.903503 0.209297 0.170462 0.110 Uiso calc 1 . .
C C2 0.66831(17) 0.32140(18) 0.12734(17) 0.0435(4) Uani d 1 . .
C C16 0.2213(2) 0.0669(2) -0.36804(19) 0.0632(5) Uani d 1 . .
H H16 0.161631 0.102596 -0.414423 0.076 Uiso calc 1 . .
C C13 0.3980(2) -0.0386(2) -0.23167(19) 0.0583(5) Uani d 1 . .
H H13 0.458611 -0.074552 -0.186802 0.070 Uiso calc 1 . .
C C9 0.35959(19) 0.44074(19) 0.22766(17) 0.0477(4) Uani d 1 . .
C C10 0.2937(3) 0.6327(2) 0.2651(3) 0.0740(7) Uani d 1 . .
H H10A 0.202428 0.560492 0.264182 0.089 Uiso calc 1 . .
H H10B 0.265806 0.685559 0.210502 0.089 Uiso calc 1 . .
C C15 0.2054(3) -0.0656(2) -0.4137(2) 0.0716(6) Uani d 1 . .
H H15 0.135537 -0.119091 -0.490858 0.086 Uiso calc 1 . .
C C8 0.8584(2) 0.5829(3) 0.4825(2) 0.0821(7) Uani d 1 . .
H H8A 0.859059 0.495191 0.489817 0.123 Uiso calc 1 . .
H H8B 0.900377 0.646868 0.562541 0.123 Uiso calc 1 . .
H H8C 0.917043 0.619009 0.433710 0.123 Uiso calc 1 . .
C C11 0.3801(3) 0.7253(3) 0.3911(3) 0.0868(8) Uani d 1 . .
H H11A 0.402829 0.671847 0.445827 0.130 Uiso calc 1 . .
H H11B 0.321725 0.769022 0.416900 0.130 Uiso calc 1 . .
H H11C 0.471812 0.795051 0.392304 0.130 Uiso calc 1 . .
C C24 -0.2684(2) -0.0390(3) -0.3089(3) 0.0881(8) Uani d 1 . .
H H24A -0.228284 -0.093559 -0.348676 0.132 Uiso calc 1 . .
H H24B -0.363754 -0.052474 -0.364364 0.132 Uiso calc 1 . .
H H24C -0.280979 -0.067455 -0.237465 0.132 Uiso calc 1 . .
C C14 0.2926(3) -0.1182(2) -0.3453(2) 0.0756(7) Uani d 1 . .
H H14 0.280866 -0.208232 -0.375564 0.091 Uiso calc 1 . .

loop_
_atom_site_aniso_label
_atom_site_aniso_U_11
_atom_site_aniso_U_22
_atom_site_aniso_U_33
_atom_site_aniso_U_12
_atom_site_aniso_U_13
_atom_site_aniso_U_23
S1 0.0602(3) 0.0687(4) 0.0507(3) 0.0333(3) -0.0005(2) -0.0037(3)
O2 0.0566(7) 0.0531(8) 0.0840(11) 0.0294(6) 0.0309(7) 0.0137(7)
N3 0.0379(7) 0.0429(8) 0.0482(9) 0.0157(6) 0.0063(6) 0.0105(7)
O3 0.0436(7) 0.0890(11) 0.0611(10) 0.0256(7) -0.0054(7) 0.0109(8)
O1 0.0659(9) 0.0703(10) 0.0955(12) 0.0307(7) 0.0459(9) 0.0313(9)
N2 0.0348(7) 0.0594(9) 0.0538(10) 0.0211(6) 0.0110(7) 0.0093(8)
N1 0.0436(8) 0.0610(10) 0.0527(10) 0.0239(7) 0.0166(7) 0.0112(8)
C6 0.0380(8) 0.0409(9) 0.0459(10) 0.0173(7) 0.0096(7) 0.0109(8)
C18 0.0347(8) 0.0456(9) 0.0397(9) 0.0177(7) 0.0101(7) 0.0123(7)
C5 0.0366(8) 0.0395(8) 0.0419(9) 0.0163(6) 0.0099(7) 0.0144(7)
C23 0.0478(9) 0.0459(10) 0.0541(11) 0.0218(8) 0.0078(8) 0.0129(8)
C19 0.0405(9) 0.0471(9) 0.0474(10) 0.0181(7) 0.0137(8) 0.0167(8)
C4 0.0400(8) 0.0466(9) 0.0459(10) 0.0178(7) 0.0155(7) 0.0141(8)
C3 0.0359(8) 0.0391(8) 0.0440(10) 0.0155(6) 0.0101(7) 0.0137(7)
C12 0.0414(8) 0.0489(10) 0.0404(10) 0.0150(7) 0.0174(7) 0.0098(8)
C21 0.0370(9) 0.0682(12) 0.0419(10) 0.0220(8) 0.0081(8) 0.0120(9)
C20 0.0388(9) 0.0520(10) 0.0486(11) 0.0124(7) 0.0131(8) 0.0130(8)
C7 0.0411(8) 0.0406(9) 0.0452(10) 0.0154(7) 0.0059(7) 0.0097(7)
C17 0.0512(10) 0.0547(11) 0.0459(11) 0.0210(8) 0.0145(8) 0.0111(9)
C22 0.0532(10) 0.0623(12) 0.0574(12) 0.0329(9) 0.0073(9) 0.0182(10)
C1 0.0404(10) 0.0916(16) 0.0792(16) 0.0328(10) 0.0088(10) 0.0052(13)
C2 0.0370(8) 0.0442(9) 0.0484(10) 0.0180(7) 0.0112(7) 0.0149(8)
C16 0.0566(11) 0.0755(14) 0.0472(12) 0.0219(10) 0.0108(9) 0.0167(11)
C13 0.0737(12) 0.0529(11) 0.0523(12) 0.0292(9) 0.0241(10) 0.0152(9)
C9 0.0413(9) 0.0508(10) 0.0460(10) 0.0199(7) 0.0098(8) 0.0077(8)
C10 0.0638(13) 0.0697(14) 0.1010(19) 0.0400(11) 0.0353(13) 0.0147(13)
C15 0.0773(14) 0.0637(14) 0.0447(12) 0.0073(11) 0.0135(11) 0.0049(10)
C8 0.0566(12) 0.0955(18) 0.0603(15) 0.0251(12) -0.0075(11) -0.0043(13)
C11 0.1061(19) 0.0984(19) 0.0812(19) 0.0613(16) 0.0479(16) 0.0204(16)
C24 0.0442(11) 0.1039(19) 0.0718(17) 0.0056(11) -0.0057(11) 0.0133(15)
C14 0.1098(18) 0.0521(12) 0.0520(13) 0.0261(12) 0.0237(13) 0.0066(10)

loop_
_atom_type_symbol
_atom_type_description
_atom_type_scat_dispersion_real
_atom_type_scat_dispersion_imag
_atom_type_scat_source
C C 0.0033 0.0016 'International Tables Vol C Tables 4.2.6.8 and 6.1.1.4'
H H 0.0000 0.0000 'International Tables Vol C Tables 4.2.6.8 and 6.1.1.4'
N N 0.0061 0.0033 'International Tables Vol C Tables 4.2.6.8 and 6.1.1.4'
O O 0.0106 0.0060 'International Tables Vol C Tables 4.2.6.8 and 6.1.1.4'
S S 0.1246 0.1234 'International Tables Vol C Tables 4.2.6.8 and 6.1.1.4'

loop_
_geom_angle_atom_site_label_1
_geom_angle_atom_site_label_2
_geom_angle_atom_site_label_3
_geom_angle_site_symmetry_1
_geom_angle_site_symmetry_3
_geom_angle
_geom_angle_publ_flag
C7 S1 C8 . . 102.08(11) ?
C9 O2 C10 . . 118.64(16) ?
C7 N3 C2 . . 114.13(14) ?
C21 O3 C24 . . 117.99(17) ?
C2 N2 N1 . . 111.38(13) ?
C2 N2 C1 . . 127.81(17) ?
N1 N2 C1 . . 120.77(16) ?
C4 N1 N2 . . 106.91(14) ?
C5 C6 C7 . . 120.93(15) ?
C5 C6 C9 . . 119.54(14) ?
C7 C6 C9 . . 119.47(16) ?
C19 C18 C23 . . 118.28(15) ?
C19 C18 C5 . . 120.91(14) ?
C23 C18 C5 . . 120.70(15) ?
C6 C5 C3 . . 116.49(14) ?
C6 C5 C18 . . 121.92(14) ?
C3 C5 C18 . . 121.59(15) ?
C22 C23 C18 . . 120.38(17) ?
C22 C23 H23 . . 119.8 ?
C18 C23 H23 . . 119.8 ?
C18 C19 C20 . . 121.62(15) ?
C18 C19 H19 . . 119.2 ?
C20 C19 H19 . . 119.2 ?
N1 C4 C3 . . 110.06(15) ?
N1 C4 C12 . . 118.69(16) ?
C3 C4 C12 . . 131.25(14) ?
C2 C3 C5 . . 116.67(15) ?
C2 C3 C4 . . 104.82(14) ?
C5 C3 C4 . . 138.47(15) ?
C13 C12 C17 . . 118.49(17) ?
C13 C12 C4 . . 120.04(16) ?
C17 C12 C4 . . 121.44(16) ?
O3 C21 C22 . . 115.77(17) ?
O3 C21 C20 . . 124.66(17) ?
C22 C21 C20 . . 119.56(16) ?
C21 C20 C19 . . 119.30(17) ?
C21 C20 H20 . . 120.4 ?
C19 C20 H20 . . 120.4 ?
N3 C7 C6 . . 123.66(17) ?
N3 C7 S1 . . 118.89(13) ?
C6 C7 S1 . . 117.42(13) ?
C16 C17 C12 . . 120.30(19) ?
C16 C17 H17 . . 119.9 ?
C12 C17 H17 . . 119.9 ?
C23 C22 C21 . . 120.80(17) ?
C23 C22 H22 . . 119.6 ?
C21 C22 H22 . . 119.6 ?
N2 C1 H1A . . 109.5 ?
N2 C1 H1B . . 109.5 ?
H1A C1 H1B . . 109.5 ?
N2 C1 H1C . . 109.5 ?
H1A C1 H1C . . 109.5 ?
H1B C1 H1C . . 109.5 ?
N3 C2 N2 . . 125.09(15) ?
N3 C2 C3 . . 128.10(15) ?
N2 C2 C3 . . 106.80(15) ?
C15 C16 C17 . . 120.3(2) ?
C15 C16 H16 . . 119.9 ?
C17 C16 H16 . . 119.9 ?
C14 C13 C12 . . 120.77(19) ?
C14 C13 H13 . . 119.6 ?
C12 C13 H13 . . 119.6 ?
O1 C9 O2 1 . 124.91(16) ?
O1 C9 O2 . . 124.91(16) ?
O1 C9 C6 1 . 124.73(17) ?
O1 C9 C6 . . 124.73(17) ?
O2 C9 C6 . . 110.33(15) ?
O2 C10 C11 . . 110.43(19) ?
O2 C10 H10A . . 109.6 ?
C11 C10 H10A . . 109.6 ?
O2 C10 H10B . . 109.6 ?
C11 C10 H10B . . 109.6 ?
H10A C10 H10B . . 108.1 ?
C14 C15 C16 . . 119.8(2) ?
C14 C15 H15 . . 120.1 ?
C16 C15 H15 . . 120.1 ?
S1 C8 H8A . . 109.5 ?
S1 C8 H8B . . 109.5 ?
H8A C8 H8B . . 109.5 ?
S1 C8 H8C . . 109.5 ?
H8A C8 H8C . . 109.5 ?
H8B C8 H8C . . 109.5 ?
C10 C11 H11A . . 109.5 ?
C10 C11 H11B . . 109.5 ?
H11A C11 H11B . . 109.5 ?
C10 C11 H11C . . 109.5 ?
H11A C11 H11C . . 109.5 ?
H11B C11 H11C . . 109.5 ?
O3 C24 H24A . . 109.5 ?
O3 C24 H24B . . 109.5 ?
H24A C24 H24B . . 109.5 ?
O3 C24 H24C . . 109.5 ?
H24A C24 H24C . . 109.5 ?
H24B C24 H24C . . 109.5 ?
C15 C14 C13 . . 120.3(2) ?
C15 C14 H14 . . 119.8 ?
C13 C14 H14 . . 119.8 ?

loop_
_geom_bond_atom_site_label_1
_geom_bond_atom_site_label_2
_geom_bond_site_symmetry_2
_geom_bond_distance
_geom_bond_publ_flag
S1 C7 . 1.7590(19) ?
S1 C8 . 1.777(2) ?
O2 C9 . 1.331(2) ?
O2 C10 . 1.460(2) ?
N3 C7 . 1.328(2) ?
N3 C2 . 1.340(2) ?
O3 C21 . 1.364(2) ?
O3 C24 . 1.423(3) ?
O1 O1 1 0.000(4) ?
O1 C9 . 1.199(2) ?
N2 C2 . 1.356(2) ?
N2 N1 . 1.365(2) ?
N2 C1 . 1.450(2) ?
N1 C4 . 1.334(2) ?
C6 C5 . 1.388(2) ?
C6 C7 . 1.429(2) ?
C6 C9 . 1.503(2) ?
C18 C19 . 1.385(2) ?
C18 C23 . 1.393(2) ?
C18 C5 . 1.483(2) ?
C5 C3 . 1.416(2) ?
C23 C22 . 1.377(3) ?
C23 H23 . 0.9300 ?
C19 C20 . 1.386(2) ?
C19 H19 . 0.9300 ?
C4 C3 . 1.427(2) ?
C4 C12 . 1.479(2) ?
C3 C2 . 1.409(2) ?
C12 C13 . 1.381(3) ?
C12 C17 . 1.392(3) ?
C21 C22 . 1.383(3) ?
C21 C20 . 1.385(3) ?
C20 H20 . 0.9300 ?
C17 C16 . 1.378(3) ?
C17 H17 . 0.9300 ?
C22 H22 . 0.9300 ?
C1 H1A . 0.9600 ?
C1 H1B . 0.9600 ?
C1 H1C . 0.9600 ?
C16 C15 . 1.377(3) ?
C16 H16 . 0.9300 ?
C13 C14 . 1.378(3) ?
C13 H13 . 0.9300 ?
C10 C11 . 1.481(3) ?
C10 H10A . 0.9700 ?
C10 H10B . 0.9700 ?
C15 C14 . 1.366(4) ?
C15 H15 . 0.9300 ?
C8 H8A . 0.9600 ?
C8 H8B . 0.9600 ?
C8 H8C . 0.9600 ?
C11 H11A . 0.9600 ?
C11 H11B . 0.9600 ?
C11 H11C . 0.9600 ?
C24 H24A . 0.9600 ?
C24 H24B . 0.9600 ?
C24 H24C . 0.9600 ?
C14 H14 . 0.9300 ?

loop_
_geom_hbond_atom_site_label_D
_geom_hbond_atom_site_label_H
_geom_hbond_atom_site_label_A
_geom_hbond_site_symmetry_A
_geom_hbond_distance_DH
_geom_hbond_distance_HA
_geom_hbond_distance_DA
_geom_hbond_angle_DHA
_geom_hbond_publ_flag
C13 H13 Cg1 2_655 0.93 2.85 3.455(2) 124 yes
C23 H23 Cg2 2_665 0.93 3.02 3.738(2) 136 yes

loop_
_geom_torsion_atom_site_label_1
_geom_torsion_atom_site_label_2
_geom_torsion_atom_site_label_3
_geom_torsion_atom_site_label_4
_geom_torsion_site_symmetry_1
_geom_torsion_site_symmetry_2
_geom_torsion_site_symmetry_3
_geom_torsion_site_symmetry_4
_geom_torsion
_geom_torsion_publ_flag
C2 N2 N1 C4 . . . . 0.92(19) ?
C1 N2 N1 C4 . . . . 178.78(17) ?
C7 C6 C5 C3 . . . . -0.5(2) ?
C9 C6 C5 C3 . . . . -177.72(15) ?
C7 C6 C5 C18 . . . . 178.87(14) ?
C9 C6 C5 C18 . . . . 1.6(2) ?
C19 C18 C5 C6 . . . . -117.54(18) ?
C23 C18 C5 C6 . . . . 66.4(2) ?
C19 C18 C5 C3 . . . . 61.8(2) ?
C23 C18 C5 C3 . . . . -114.30(19) ?
C19 C18 C23 C22 . . . . -1.3(3) ?
C5 C18 C23 C22 . . . . 174.93(17) ?
C23 C18 C19 C20 . . . . -0.2(3) ?
C5 C18 C19 C20 . . . . -176.43(16) ?
N2 N1 C4 C3 . . . . -1.47(18) ?
N2 N1 C4 C12 . . . . 178.47(14) ?
C6 C5 C3 C2 . . . . 1.5(2) ?
C18 C5 C3 C2 . . . . -177.89(14) ?
C6 C5 C3 C4 . . . . 178.94(18) ?
C18 C5 C3 C4 . . . . -0.4(3) ?
N1 C4 C3 C2 . . . . 1.46(18) ?
C12 C4 C3 C2 . . . . -178.47(17) ?
N1 C4 C3 C5 . . . . -176.19(19) ?
C12 C4 C3 C5 . . . . 3.9(3) ?
N1 C4 C12 C13 . . . . 42.4(2) ?
C3 C4 C12 C13 . . . . -137.69(19) ?
N1 C4 C12 C17 . . . . -135.43(18) ?
C3 C4 C12 C17 . . . . 44.5(3) ?
C24 O3 C21 C22 . . . . -176.7(2) ?
C24 O3 C21 C20 . . . . 3.6(3) ?
O3 C21 C20 C19 . . . . 177.29(17) ?
C22 C21 C20 C19 . . . . -2.4(3) ?
C18 C19 C20 C21 . . . . 2.1(3) ?
C2 N3 C7 C6 . . . . 0.9(2) ?
C2 N3 C7 S1 . . . . 178.58(12) ?
C5 C6 C7 N3 . . . . -0.8(3) ?
C9 C6 C7 N3 . . . . 176.44(16) ?
C5 C6 C7 S1 . . . . -178.50(13) ?
C9 C6 C7 S1 . . . . -1.3(2) ?
C8 S1 C7 N3 . . . . -2.36(18) ?
C8 S1 C7 C6 . . . . 175.47(15) ?
C13 C12 C17 C16 . . . . 0.8(3) ?
C4 C12 C17 C16 . . . . 178.66(16) ?
C18 C23 C22 C21 . . . . 0.9(3) ?
O3 C21 C22 C23 . . . . -178.79(18) ?
C20 C21 C22 C23 . . . . 0.9(3) ?
C7 N3 C2 N2 . . . . -178.44(16) ?
C7 N3 C2 C3 . . . . 0.3(2) ?
N1 N2 C2 N3 . . . . 178.93(15) ?
C1 N2 C2 N3 . . . . 1.3(3) ?
N1 N2 C2 C3 . . . . 0.00(19) ?
C1 N2 C2 C3 . . . . -177.67(18) ?
C5 C3 C2 N3 . . . . -1.5(3) ?
C4 C3 C2 N3 . . . . -179.75(16) ?
C5 C3 C2 N2 . . . . 177.41(14) ?
C4 C3 C2 N2 . . . . -0.86(17) ?
C12 C17 C16 C15 . . . . -0.2(3) ?
C17 C12 C13 C14 . . . . -1.6(3) ?
C4 C12 C13 C14 . . . . -179.45(18) ?
O1 O1 C9 O2 1 . . . 0.00(13) ?
O1 O1 C9 C6 1 . . . 0.00(9) ?
C10 O2 C9 O1 . . . 1 4.7(3) ?
C10 O2 C9 O1 . . . . 4.7(3) ?
C10 O2 C9 C6 . . . . -177.05(17) ?
C5 C6 C9 O1 . . . 1 73.3(2) ?
C7 C6 C9 O1 . . . 1 -104.0(2) ?
C5 C6 C9 O1 . . . . 73.3(2) ?
C7 C6 C9 O1 . . . . -104.0(2) ?
C5 C6 C9 O2 . . . . -104.97(18) ?
C7 C6 C9 O2 . . . . 77.8(2) ?
C9 O2 C10 C11 . . . . 99.1(2) ?
C17 C16 C15 C14 . . . . 0.3(3) ?
C16 C15 C14 C13 . . . . -1.0(4) ?
C12 C13 C14 C15 . . . . 1.7(3) ?

_cod_database_fobs_code 2243475
